data_4107676
loop_
_publ_author_name
'Markus Albrecht'
'Claudia Wessel'
'Marita de Groot'
'Kari Rissanen'
'Arne L\"uchow'

_publ_section_title
;
 Structural Versatility of Anion-\p Interactions in Halide Salts with
 Pentafluorophenyl Substituted Cations
;
_journal_name_full 'Journal of the American Chemical Society'
_journal_page_first 4600
_journal_page_last 4601
_journal_paper_doi 10.1021/ja800219g
_journal_volume 130
_journal_year 2008
_chemical_compound_source 'synthesis as described'
_chemical_formula_moiety 'C8 H6 F5 N2, Cl'
_chemical_formula_sum 'C8 H6 Cl F5 N2'
_chemical_formula_weight 260.6
_chemical_name_systematic
;
 ?
;
_space_group_IT_number 14
_symmetry_cell_setting monoclinic
_symmetry_Int_Tables_number 14
_symmetry_space_group_name_Hall '-P 2yn'
_symmetry_space_group_name_H-M 'P 1 21/n 1'
_atom_sites_solution_hydrogens geom
_atom_sites_solution_primary direct
_atom_sites_solution_secondary difmap
_cell_angle_alpha 90
_cell_angle_beta 95.5100(10)
_cell_angle_gamma 90
_cell_formula_units_Z 4
_cell_length_a 9.3108(2)
_cell_length_b 10.8341(2)
_cell_length_c 10.3856(2)
_cell_measurement_reflns_used 17641
_cell_measurement_temperature 153.0(1)
_cell_measurement_theta_max 27.103
_cell_measurement_theta_min 2.546
_cell_measurement_wavelength 0.71073
_cell_volume 1042.80(4)
_computing_cell_refinement 'HKL Scalepack (Otwinowski & Minor 1997)'
_computing_data_collection 'Collect (Bruker AXS BV, 1997-2004)'
_computing_data_reduction 'HKL Denzo and Scalepack (Otwinowski & Minor 1997)'
_computing_molecular_graphics 'Ortep-3 for Windows (Farrugia, 1997)'
_computing_publication_material 'WinGX publication routines (Farrugia, 1999)'
_computing_structure_refinement 'SHELXL-97 (Sheldrick, 1997)'
_computing_structure_solution 'SHELXS-86 (Sheldrick, 1986)'
_diffrn_ambient_temperature 153(2)
_diffrn_detector 'CCD plate'
_diffrn_detector_area_resol_mean 9
_diffrn_measured_fraction_theta_full 0.999
_diffrn_measured_fraction_theta_max 0.999
_diffrn_measurement_device '95mm CCD camera on \k-goniostat'
_diffrn_measurement_device_type KappaCCD
_diffrn_measurement_method 'CCD rotation images, thick slices'
_diffrn_orient_matrix_type 'by Bruker AXS Collect from scalepack cell'
_diffrn_orient_matrix_UB_11 0.142526E-1
_diffrn_orient_matrix_UB_12 -0.49023E-1
_diffrn_orient_matrix_UB_13 -0.793595E-1
_diffrn_orient_matrix_UB_21 0.86411E-1
_diffrn_orient_matrix_UB_22 -0.406477E-1
_diffrn_orient_matrix_UB_23 0.46517E-1
_diffrn_orient_matrix_UB_31 -0.630282E-1
_diffrn_orient_matrix_UB_32 -0.668132E-1
_diffrn_orient_matrix_UB_33 0.299287E-1
_diffrn_radiation_monochromator graphite
_diffrn_radiation_probe x-ray
_diffrn_radiation_type MoK\a
_diffrn_radiation_wavelength 0.71073
_diffrn_reflns_av_R_equivalents 0.0256
_diffrn_reflns_av_unetI/netI 0.0214
_diffrn_reflns_limit_h_max 10
_diffrn_reflns_limit_h_min -11
_diffrn_reflns_limit_k_max 11
_diffrn_reflns_limit_k_min -12
_diffrn_reflns_limit_l_max 12
_diffrn_reflns_limit_l_min -12
_diffrn_reflns_number 5940
_diffrn_reflns_theta_full 25
_diffrn_reflns_theta_max 25
_diffrn_reflns_theta_min 2.72
_diffrn_source 'Enraf Nonius FR590'
_exptl_absorpt_coefficient_mu 0.411
_exptl_absorpt_correction_type none
_exptl_crystal_colour colorless
_exptl_crystal_density_diffrn 1.66
_exptl_crystal_description prism
_exptl_crystal_F_000 520
_exptl_crystal_size_max 0.2
_exptl_crystal_size_mid 0.2
_exptl_crystal_size_min 0.15
_refine_diff_density_max 0.198
_refine_diff_density_min -0.218
_refine_diff_density_rms 0.044
_refine_ls_extinction_method none
_refine_ls_goodness_of_fit_ref 1.044
_refine_ls_hydrogen_treatment constr
_refine_ls_matrix_type full
_refine_ls_number_parameters 146
_refine_ls_number_reflns 1827
_refine_ls_number_restraints 0
_refine_ls_restrained_S_all 1.044
_refine_ls_R_factor_all 0.0322
_refine_ls_R_factor_gt 0.0288
_refine_ls_shift/su_max 0
_refine_ls_shift/su_mean 0
_refine_ls_structure_factor_coef Fsqd
_refine_ls_weighting_details 'calc w=1/[\s^2^(Fo^2^)+(0.0322P)^2^+0.5530P] where P=(Fo^2^+2Fc^2^)/3'
_refine_ls_weighting_scheme calc
_refine_ls_wR_factor_gt 0.071
_refine_ls_wR_factor_ref 0.0733
_reflns_number_gt 1678
_reflns_number_total 1827
_reflns_threshold_expression >2sigma(I)
_cod_data_source_file ja800219g-file005.cif
_cod_data_source_block 3a
_cod_original_sg_symbol_H-M 'P 21/n'
_cod_original_formula_sum 'C8 H6 Cl1 F5 N2'
_cod_database_code 4107676

loop_
_symmetry_equiv_pos_as_xyz
'x, y, z'
'-x+1/2, y+1/2, -z+1/2'
'-x, -y, -z'
'x-1/2, -y-1/2, z-1/2'

loop_
_atom_site_label
_atom_site_type_symbol
_atom_site_fract_x
_atom_site_fract_y
_atom_site_fract_z
_atom_site_U_iso_or_equiv
_atom_site_adp_type
_atom_site_occupancy
_atom_site_symmetry_multiplicity
_atom_site_calc_flag
_atom_site_refinement_flags
Cl1 Cl -0.46774(4) 0.41104(4) 0.27981(4) 0.02878(14) Uani 1 1 d .
F2 F 0.03127(11) 0.38050(10) 0.44112(10) 0.0400(3) Uani 1 1 d .
F3 F 0.02005(12) 0.34394(11) 0.18367(10) 0.0444(3) Uani 1 1 d .
F4 F -0.17540(12) 0.18485(11) 0.06595(9) 0.0413(3) Uani 1 1 d .
F5 F -0.36037(11) 0.06195(11) 0.20731(10) 0.0405(3) Uani 1 1 d .
F6 F -0.34772(11) 0.09570(11) 0.46476(10) 0.0417(3) Uani 1 1 d .
N7 N -0.15362(15) 0.26085(14) 0.59489(13) 0.0283(3) Uani 1 1 d .
H7 H -0.0963 0.2147 0.6472 0.034 Uiso 1 1 calc R
N9 N -0.32266(16) 0.41586(14) 0.57587(14) 0.0316(3) Uani 1 1 d .
H9A H -0.3343 0.4061 0.4914 0.038 Uiso 1 1 calc R
H9B H -0.3728 0.4723 0.6129 0.038 Uiso 1 1 calc R
C1 C -0.15835(17) 0.23943(16) 0.45923(15) 0.0259(4) Uani 1 1 d .
C2 C -0.06549(17) 0.30115(16) 0.38504(16) 0.0274(4) Uani 1 1 d .
C3 C -0.07130(18) 0.28337(16) 0.25347(16) 0.0301(4) Uani 1 1 d .
C4 C -0.17026(19) 0.20239(16) 0.19365(15) 0.0283(4) Uani 1 1 d .
C6 C -0.25625(18) 0.15761(16) 0.39694(16) 0.0271(4) Uani 1 1 d .
C8 C -0.23159(17) 0.34703(15) 0.64584(15) 0.0257(4) Uani 1 1 d .
C10 C -0.2113(2) 0.36461(18) 0.78887(16) 0.0333(4) Uani 1 1 d .
H10A H -0.1295 0.42 0.811 0.05 Uiso 1 1 calc R
H10B H -0.1922 0.2846 0.8311 0.05 Uiso 1 1 calc R
H10C H -0.2989 0.4007 0.8184 0.05 Uiso 1 1 calc R
CF5 C -0.26279(18) 0.13968(16) 0.26554(16) 0.0283(4) Uani 1 1 d .

loop_
_atom_site_aniso_label
_atom_site_aniso_U_11
_atom_site_aniso_U_22
_atom_site_aniso_U_33
_atom_site_aniso_U_23
_atom_site_aniso_U_13
_atom_site_aniso_U_12
Cl1 0.0297(2) 0.0280(2) 0.0277(2) -0.00542(16) -0.00196(17) 0.00077(16)
F2 0.0390(6) 0.0416(6) 0.0383(6) -0.0066(5) -0.0015(5) -0.0092(5)
F3 0.0508(7) 0.0472(7) 0.0385(6) 0.0021(5) 0.0209(5) -0.0098(5)
F4 0.0566(7) 0.0491(7) 0.0185(5) -0.0042(5) 0.0062(5) 0.0020(6)
F5 0.0416(6) 0.0435(6) 0.0352(6) -0.0090(5) -0.0021(5) -0.0086(5)
F6 0.0442(6) 0.0494(7) 0.0332(6) 0.0018(5) 0.0125(5) -0.0118(5)
N7 0.0329(7) 0.0323(8) 0.0190(7) 0.0007(6) -0.0008(6) 0.0095(6)
N9 0.0371(8) 0.0343(8) 0.0230(7) -0.0033(6) 0.0009(6) 0.0104(7)
C1 0.0287(8) 0.0280(9) 0.0207(8) 0.0013(7) 0.0008(6) 0.0083(7)
C2 0.0276(8) 0.0250(9) 0.0290(9) -0.0028(7) 0.0003(7) 0.0034(7)
C3 0.0335(9) 0.0292(9) 0.0291(9) 0.0037(7) 0.0104(7) 0.0054(8)
C4 0.0358(9) 0.0290(9) 0.0202(8) -0.0016(7) 0.0032(7) 0.0075(8)
C6 0.0284(9) 0.0281(9) 0.0255(8) 0.0024(7) 0.0062(7) 0.0042(7)
C8 0.0265(8) 0.0273(9) 0.0233(8) 0.0000(7) 0.0025(6) -0.0011(7)
C10 0.0373(10) 0.0401(10) 0.0222(9) -0.0029(8) 0.0011(7) 0.0035(8)
CF5 0.0301(9) 0.0261(9) 0.0279(9) -0.0035(7) -0.0013(7) 0.0045(7)

loop_
_atom_type_symbol
_atom_type_description
_atom_type_scat_dispersion_real
_atom_type_scat_dispersion_imag
_atom_type_scat_source
Cl Cl 0.1484 0.1585 'International Tables Vol C Tables 4.2.6.8 and 6.1.1.4'
F F 0.0171 0.0103 'International Tables Vol C Tables 4.2.6.8 and 6.1.1.4'
N N 0.0061 0.0033 'International Tables Vol C Tables 4.2.6.8 and 6.1.1.4'
C C 0.0033 0.0016 'International Tables Vol C Tables 4.2.6.8 and 6.1.1.4'
H H 0 0 'International Tables Vol C Tables 4.2.6.8 and 6.1.1.4'

loop_
_geom_angle_atom_site_label_1
_geom_angle_atom_site_label_2
_geom_angle_atom_site_label_3
_geom_angle
C8 N7 C1 122.96(14)
C8 N7 H7 118.5
C1 N7 H7 118.5
C8 N9 H9A 120
C8 N9 H9B 120
H9A N9 H9B 120
C2 C1 C6 117.83(15)
C2 C1 N7 120.68(15)
C6 C1 N7 121.49(15)
F2 C2 C3 118.89(15)
F2 C2 C1 119.91(15)
C3 C2 C1 121.20(16)
F3 C3 C2 120.13(16)
F3 C3 C4 119.98(15)
C2 C3 C4 119.89(16)
F4 C4 CF5 120.33(16)
F4 C4 C3 119.83(15)
CF5 C4 C3 119.85(15)
F6 C6 CF5 118.87(15)
F6 C6 C1 119.91(15)
CF5 C6 C1 121.22(16)
N9 C8 N7 122.36(15)
N9 C8 C10 119.84(15)
N7 C8 C10 117.79(15)
C8 C10 H10A 109.5
C8 C10 H10B 109.5
H10A C10 H10B 109.5
C8 C10 H10C 109.5
H10A C10 H10C 109.5
H10B C10 H10C 109.5
F5 CF5 C4 119.96(15)
F5 CF5 C6 120.04(15)
C4 CF5 C6 120.00(16)

loop_
_geom_bond_atom_site_label_1
_geom_bond_atom_site_label_2
_geom_bond_distance
F2 C2 1.3376(19)
F3 C3 1.341(2)
F4 C4 1.3360(19)
F5 CF5 1.340(2)
F6 C6 1.3366(19)
N7 C8 1.324(2)
N7 C1 1.424(2)
N7 H7 0.88
N9 C8 1.298(2)
N9 H9A 0.88
N9 H9B 0.88
C1 C2 1.384(2)
C1 C6 1.386(2)
C2 C3 1.376(2)
C3 C4 1.376(3)
C4 CF5 1.373(2)
C6 CF5 1.374(2)
C8 C10 1.492(2)
C10 H10A 0.98
C10 H10B 0.98
C10 H10C 0.98

loop_
_geom_torsion_atom_site_label_1
_geom_torsion_atom_site_label_2
_geom_torsion_atom_site_label_3
_geom_torsion_atom_site_label_4
_geom_torsion
C8 N7 C1 C2 90.0(2)
C8 N7 C1 C6 -89.4(2)
C6 C1 C2 F2 -179.66(14)
N7 C1 C2 F2 0.9(2)
C6 C1 C2 C3 0.9(2)
N7 C1 C2 C3 -178.48(15)
F2 C2 C3 F3 0.7(2)
C1 C2 C3 F3 -179.82(15)
F2 C2 C3 C4 -179.83(15)
C1 C2 C3 C4 -0.4(3)
F3 C3 C4 F4 -0.3(2)
C2 C3 C4 F4 -179.73(15)
F3 C3 C4 CF5 179.42(15)
C2 C3 C4 CF5 0.0(3)
C2 C1 C6 F6 179.80(15)
N7 C1 C6 F6 -0.8(2)
C2 C1 C6 CF5 -1.1(2)
N7 C1 C6 CF5 178.32(15)
C1 N7 C8 N9 2.6(3)
C1 N7 C8 C10 -176.91(16)
F4 C4 CF5 F5 -1.1(2)
C3 C4 CF5 F5 179.19(15)
F4 C4 CF5 C6 179.59(15)
C3 C4 CF5 C6 -0.1(3)
F6 C6 CF5 F5 0.5(2)
C1 C6 CF5 F5 -178.64(15)
F6 C6 CF5 C4 179.84(15)
C1 C6 CF5 C4 0.7(3)
